data_2201357
loop_
_publ_author_name
'Wolfgang Kliegel'
'Ute Schumacher'
'Brian O. Patrick'
'Steven J. Rettig'
'James Trotter'

_publ_section_title
;
 Diphenylboron chelate of an
 3-hydroxy-<i>N</i>-(2-hydroxyalkyl)hydroxamic acid
;
_journal_issue 11
_journal_name_full 'Acta Crystallographica Section E'
_journal_page_first o1215
_journal_page_last o1217
_journal_paper_doi 10.1107/S1600536802018172
_journal_volume 58
_journal_year 2002
_chemical_formula_iupac 'C28 H32 B N O4, 0.5C6 H6'
_chemical_formula_moiety 'C28 H32 B N O4, 0.5C6 H6'
_chemical_formula_sum 'C31 H35 B N O4'
_chemical_formula_weight 496.42
_space_group_IT_number 14
_symmetry_cell_setting monoclinic
_symmetry_space_group_name_Hall '-P 2ybc'
_symmetry_space_group_name_H-M 'P 1 21/c 1'
_cell_angle_alpha 90.0
_cell_angle_beta 108.260(10)
_cell_angle_gamma 90.0
_cell_formula_units_Z 4
_cell_length_a 12.3100(10)
_cell_length_b 22.089(2)
_cell_length_c 10.9650(10)
_cell_measurement_reflns_used 25
_cell_measurement_temperature 294
_cell_measurement_theta_max 18.9
_cell_measurement_theta_min 15.1
_cell_volume 2831.4(5)
_computing_cell_refinement
;
CAD-4 Diffractometer Control Software
;
_computing_data_collection
;
CAD-4 Diffractometer Control Software (Enraf-Nonius, 1978)
;
_computing_data_reduction 'local programs (Rettig, 1978)'
_computing_publication_material 'TEXSAN (Molecular Structure Corporation, 1989)'
_computing_structure_refinement 'ORFLS (Busing et al., 1962)'
_computing_structure_solution
;
MULTAN80 (Main et al., 1980)
;
_diffrn_ambient_temperature 294
_diffrn_measured_fraction_theta_full 0.99
_diffrn_measured_fraction_theta_max 0.99
_diffrn_measurement_device_type 'Enraf-Nonius CAD-4'
_diffrn_measurement_method \w-2\q
_diffrn_radiation_monochromator graphite
_diffrn_radiation_source 'X-ray tube'
_diffrn_radiation_type 'Mo K\a'
_diffrn_radiation_wavelength 0.71073
_diffrn_reflns_av_R_equivalents 0.0
_diffrn_reflns_av_sigmaI/netI 0.037
_diffrn_reflns_limit_h_max 15
_diffrn_reflns_limit_h_min 0
_diffrn_reflns_limit_k_max 28
_diffrn_reflns_limit_k_min 0
_diffrn_reflns_limit_l_max 13
_diffrn_reflns_limit_l_min -14
_diffrn_reflns_number 6443
_diffrn_reflns_reduction_process 'Lp corrections applied'
_diffrn_reflns_theta_full 27.5
_diffrn_reflns_theta_max 27.5
_diffrn_reflns_theta_min 0.0
_diffrn_standards_decay_% 0.0
_diffrn_standards_interval_count 150
_diffrn_standards_number 3
_exptl_absorpt_coefficient_mu 0.076
_exptl_absorpt_correction_T_max 0.98
_exptl_absorpt_correction_T_min 0.96
_exptl_absorpt_correction_type '\y scan'
_exptl_absorpt_process_details '(local program; Rettig, 1978)'
_exptl_crystal_colour colorless
_exptl_crystal_density_diffrn 1.164
_exptl_crystal_density_meas ?
_exptl_crystal_description prism
_exptl_crystal_F_000 1060
_exptl_crystal_size_max 0.45
_exptl_crystal_size_mid 0.25
_exptl_crystal_size_min 0.25
_refine_diff_density_max 0.35
_refine_diff_density_min -0.36
_refine_ls_extinction_expression
;
?
;
_refine_ls_extinction_method none
_refine_ls_goodness_of_fit_all 1.96
_refine_ls_goodness_of_fit_ref 1.96
_refine_ls_hydrogen_treatment mixed
_refine_ls_matrix_type full
_refine_ls_number_constraints 0
_refine_ls_number_parameters 342
_refine_ls_number_reflns 6443
_refine_ls_number_restraints 0
_refine_ls_R_factor_all 0.158
_refine_ls_R_factor_gt 0.051
_refine_ls_shift/su_max 0.04
_refine_ls_shift/su_mean 0.02
_refine_ls_structure_factor_coef F
_refine_ls_weighting_details 'w = 1/[\s^2^(F~o~) + 0.0004F~o~^2^]'
_refine_ls_weighting_scheme sigma
_refine_ls_wR_factor_all 0.054
_refine_ls_wR_factor_ref 0.054
_reflns_number_gt 2467
_reflns_number_total 6443
_reflns_threshold_expression I>3\s(I)
_cod_data_source_file cf6214.cif
_cod_data_source_block II
_cod_depositor_comments
;
The following automatic conversions were performed:

'_exptl_crystal_density_meas' value 'not measured' was changed to '?'
- the value is perceived as not measured.

Automatic conversion script
Id: cif_fix_values 3008 2015-01-20 13:52:24Z robertas 
;
_cod_original_sg_symbol_H-M 'P 21/c'
_cod_database_code 2201357

loop_
_symmetry_equiv_pos_as_xyz
'  +x,  +y,  +z'
-x,1/2+y,1/2-z
'  -x,  -y,  -z'
x,1/2-y,1/2+z

loop_
_atom_site_label
_atom_site_fract_x
_atom_site_fract_y
_atom_site_fract_z
_atom_site_U_iso_or_equiv
_atom_site_adp_type
_atom_site_calc_flag
_atom_site_calc_attached_atom
_atom_site_refinement_flags
_atom_site_occupancy
O1 0.0772(2) 0.17000(10) 0.1423(2) 0.0610(10) Uani d ? . 1.000
O2 0.1889(2) 0.08190(10) 0.1973(2) 0.0520(10) Uani d ? . 1.000
O3 -0.0550(2) 0.10040(10) -0.1830(2) 0.0640(10) Uani d ? . 1.000
O4 0.1218(2) -0.03000(10) 0.0071(3) 0.0750(10) Uani d ? . 1.000
N1 0.1099(2) 0.14500(10) 0.0435(2) 0.0490(10) Uani d ? . 1.000
C1 0.1725(2) 0.09700(10) 0.0794(3) 0.045(3) Uani d ? . 1.000
C2 0.0769(3) 0.17790(10) -0.0776(3) 0.052(3) Uani d ? . 1.000
C3 -0.0443(3) 0.16410(10) -0.1630(3) 0.049(3) Uani d ? . 1.000
C4 -0.0605(3) 0.19150(10) -0.2954(3) 0.067(3) Uani d ? . 1.000
C5 -0.1829(4) 0.1841(2) -0.3831(3) 0.094(4) Uani d ? . 1.000
C6 -0.2688(4) 0.2104(2) -0.3251(5) 0.107(5) Uani d ? . 1.000
C7 -0.2548(3) 0.1817(2) -0.1956(4) 0.091(4) Uani d ? . 1.000
C8 -0.1340(3) 0.18850(10) -0.1067(3) 0.064(3) Uani d ? . 1.000
C9 0.2269(2) 0.06270(10) -0.0043(3) 0.045(3) Uani d ? . 1.000
C10 0.2319(3) -0.00520(10) 0.0274(3) 0.058(3) Uani d ? . 1.000
C11 0.3453(3) 0.08670(10) 0.0096(3) 0.053(3) Uani d ? . 1.000
C12 0.4165(3) 0.1093(2) 0.1245(3) 0.073(3) Uani d ? . 1.000
C13 0.5249(3) 0.1298(2) 0.1335(4) 0.092(4) Uani d ? . 1.000
C14 0.5634(3) 0.1278(2) 0.0304(5) 0.092(4) Uani d ? . 1.000
C15 0.4942(4) 0.1065(2) -0.0829(4) 0.094(4) Uani d ? . 1.000
C16 0.3856(3) 0.0857(2) -0.0942(3) 0.077(3) Uani d ? . 1.000
C17 0.0165(3) 0.08860(10) 0.2813(3) 0.053(3) Uani d ? . 1.000
C18 0.0235(3) 0.0271(2) 0.3070(3) 0.062(3) Uani d ? . 1.000
C19 -0.0625(4) -0.0041(2) 0.3371(3) 0.079(4) Uani d ? . 1.000
C20 -0.1568(4) 0.0256(2) 0.3428(4) 0.087(4) Uani d ? . 1.000
C21 -0.1683(3) 0.0863(3) 0.3171(4) 0.095(4) Uani d ? . 1.000
C22 -0.0823(3) 0.1176(2) 0.2864(4) 0.082(4) Uani d ? . 1.000
C23 0.2022(3) 0.16000(10) 0.3779(3) 0.055(3) Uani d ? . 1.000
C24 0.2851(3) 0.1990(2) 0.3635(3) 0.075(3) Uani d ? . 1.000
C25 0.3604(3) 0.2277(2) 0.4671(4) 0.089(4) Uani d ? . 1.000
C26 0.3554(4) 0.2191(2) 0.5878(4) 0.090(4) Uani d ? . 1.000
C27 0.2728(4) 0.1821(2) 0.6052(3) 0.088(4) Uani d ? . 1.000
C28 0.1971(3) 0.1532(2) 0.5015(3) 0.071(3) Uani d ? . 1.000
C29 0.4421(9) 0.4792(5) 0.0751(11) 0.28(2) Uani d ? . 1.000
C30 0.5262(11) 0.4437(4) 0.0519(12) 0.27(2) Uani d ? . 1.000
C31 0.5949(9) 0.4690(7) 0.0111(12) 0.33(2) Uani d ? . 1.000
B1 0.1188(3) 0.1260(2) 0.2563(3) 0.051(3) Uani d ? . 1.000
H2a 0.0824 0.2214 -0.0587 0.065 Uiso c ? . 1.000
H2b 0.1301 0.1674 -0.1244 0.065 Uiso c ? . 1.000
H3 -0.069(3) 0.0864(16) -0.119(3) 0.083(13) Uiso d ? . 1.000
H4 0.083(4) -0.032(2) -0.074(5) 0.14(2) Uiso d ? . 1.000
H4a -0.0420 0.2348 -0.2855 0.080 Uiso c ? . 1.000
H4b -0.0086 0.1714 -0.3343 0.080 Uiso c ? . 1.000
H5a -0.1906 0.2046 -0.4646 0.107 Uiso c ? . 1.000
H5b -0.1986 0.1408 -0.3991 0.107 Uiso c ? . 1.000
H6a -0.2566 0.2541 -0.3145 0.120 Uiso c ? . 1.000
H6b -0.3461 0.2025 -0.3827 0.120 Uiso c ? . 1.000
H7a -0.3072 0.2015 -0.1566 0.104 Uiso c ? . 1.000
H7b -0.2736 0.1386 -0.2075 0.104 Uiso c ? . 1.000
H8a -0.1188 0.2316 -0.0876 0.077 Uiso c ? . 1.000
H8b -0.1272 0.1666 -0.0270 0.077 Uiso c ? . 1.000
H9 0.1795 0.0680 -0.0940 0.058 Uiso c ? . 1.000
H10 0.2689 -0.0265 -0.0273 0.071 Uiso c ? . 1.000
H11 0.2772 -0.0108 0.1177 0.071 Uiso c ? . 1.000
H12 0.3903 0.1109 0.1991 0.086 Uiso c ? . 1.000
H13 0.5739 0.1456 0.2143 0.105 Uiso c ? . 1.000
H14 0.6400 0.1415 0.0380 0.104 Uiso c ? . 1.000
H15 0.5211 0.1054 -0.1571 0.107 Uiso c ? . 1.000
H16 0.3372 0.0703 -0.1761 0.090 Uiso c ? . 1.000
H18 0.0908 0.0051 0.3041 0.074 Uiso c ? . 1.000
H19 -0.0553 -0.0471 0.3539 0.092 Uiso c ? . 1.000
H20 -0.2166 0.0040 0.3648 0.100 Uiso c ? . 1.000
H21 -0.2363 0.1076 0.3204 0.108 Uiso c ? . 1.000
H22 -0.0916 0.1605 0.2678 0.095 Uiso c ? . 1.000
H24 0.2901 0.2064 0.2784 0.088 Uiso c ? . 1.000
H25 0.4182 0.2543 0.4542 0.102 Uiso c ? . 1.000
H26 0.4093 0.2389 0.6606 0.102 Uiso c ? . 1.000
H27 0.2670 0.1762 0.6906 0.101 Uiso c ? . 1.000
H28 0.1386 0.1273 0.5156 0.084 Uiso c ? . 1.000
H29 0.4100 0.4703 0.1428 0.29 Uiso c ? . 1.000
H30 0.5297 0.4006 0.0675 0.28 Uiso c ? . 1.000
H31 0.6733 0.4551 0.0356 0.34 Uiso c ? . 1.000

loop_
_atom_site_aniso_label
_atom_site_aniso_U_11
_atom_site_aniso_U_22
_atom_site_aniso_U_33
_atom_site_aniso_U_12
_atom_site_aniso_U_13
_atom_site_aniso_U_23
O1 0.085(2) 0.0490(10) 0.0590(10) 0.0200(10) 0.0350(10) 0.0020(10)
O2 0.0640(10) 0.0460(10) 0.0510(10) 0.0110(10) 0.0250(10) 0.0050(10)
O3 0.092(2) 0.0370(10) 0.071(2) -0.0060(10) 0.0370(10) 0.0010(10)
O4 0.090(2) 0.066(2) 0.070(2) -0.0280(10) 0.0270(10) 0.0010(10)
N1 0.056(2) 0.046(2) 0.0530(10) 0.0050(10) 0.0260(10) 0.0030(10)
C1 0.045(2) 0.040(2) 0.055(2) -0.0020(10) 0.0200(10) 0.003(2)
C2 0.063(2) 0.040(2) 0.060(2) 0.002(2) 0.029(2) 0.0110(10)
C3 0.059(2) 0.035(2) 0.054(2) -0.0010(10) 0.021(2) 0.0040(10)
C4 0.079(3) 0.062(2) 0.063(2) -0.007(2) 0.025(2) 0.015(2)
C5 0.097(3) 0.099(3) 0.070(2) -0.027(3) 0.001(2) 0.031(2)
C6 0.069(3) 0.105(4) 0.128(4) -0.002(2) 0.004(3) 0.035(3)
C7 0.061(3) 0.098(3) 0.116(3) 0.002(2) 0.029(2) 0.013(3)
C8 0.061(2) 0.056(2) 0.080(2) 0.004(2) 0.031(2) 0.002(2)
C9 0.046(2) 0.043(2) 0.049(2) 0.0040(10) 0.0190(10) 0.0000(10)
C10 0.071(2) 0.047(2) 0.061(2) 0.004(2) 0.028(2) -0.004(2)
C11 0.048(2) 0.048(2) 0.067(2) 0.007(2) 0.026(2) 0.005(2)
C12 0.054(2) 0.099(3) 0.069(2) -0.002(2) 0.021(2) -0.008(2)
C13 0.056(2) 0.118(4) 0.098(3) -0.005(2) 0.017(2) -0.019(3)
C14 0.059(2) 0.092(3) 0.133(4) -0.006(2) 0.044(3) -0.005(3)
C15 0.079(3) 0.122(4) 0.102(3) -0.018(3) 0.058(3) -0.013(3)
C16 0.066(2) 0.094(3) 0.082(2) -0.013(2) 0.038(2) -0.014(2)
C17 0.059(2) 0.057(2) 0.046(2) 0.003(2) 0.019(2) -0.006(2)
C18 0.073(2) 0.055(2) 0.065(2) -0.005(2) 0.032(2) -0.005(2)
C19 0.094(3) 0.071(3) 0.081(3) -0.023(2) 0.042(2) -0.010(2)
C20 0.078(3) 0.110(4) 0.079(3) -0.033(3) 0.033(2) -0.017(3)
C21 0.057(3) 0.129(4) 0.107(3) 0.011(3) 0.037(2) -0.009(3)
C22 0.069(3) 0.079(3) 0.108(3) 0.016(2) 0.040(2) 0.006(2)
C23 0.064(2) 0.044(2) 0.061(2) 0.003(2) 0.027(2) -0.003(2)
C24 0.091(3) 0.071(2) 0.073(2) -0.018(2) 0.040(2) -0.009(2)
C25 0.087(3) 0.080(3) 0.109(3) -0.027(2) 0.043(3) -0.022(3)
C26 0.092(3) 0.087(3) 0.084(3) -0.006(3) 0.019(2) -0.027(2)
C27 0.118(3) 0.089(3) 0.059(2) -0.018(3) 0.030(2) -0.011(2)
C28 0.091(3) 0.067(2) 0.060(2) -0.016(2) 0.031(2) -0.004(2)
C29 0.279(10) 0.268(11) 0.399(14) 0.124(9) 0.257(11) 0.196(11)
C30 0.297(12) 0.173(7) 0.468(17) 0.094(8) 0.283(12) 0.134(9)
C31 0.226(10) 0.407(17) 0.443(16) 0.192(11) 0.236(11) 0.283(14)
B1 0.064(2) 0.042(2) 0.054(2) 0.011(2) 0.027(2) 0.002(2)

loop_
_atom_type_symbol
_atom_type_scat_dispersion_real
_atom_type_scat_dispersion_imag
_atom_type_scat_source
C 0.017 0.009
;International Tables for Crystallography
(1974, Vol. IV)
;
H 0.0 0.0
;International Tables for Crystallography
(1974, Vol. IV)
;
B 0.008 0.004
;International Tables for Crystallography
(1974, Vol. IV)
;
N 0.029 0.018
;International Tables for Crystallography
(1974, Vol. IV)
;
O 0.047 0.032
;International Tables for Crystallography
(1974, Vol. IV)
;

loop_
_geom_angle_atom_site_label_1
_geom_angle_atom_site_label_2
_geom_angle_atom_site_label_3
_geom_angle_site_symmetry_1
_geom_angle_site_symmetry_3
_geom_angle
_geom_angle_publ_flag
N1 O1 B1 . . 106.2(2) yes
C1 O2 B1 . . 108.6(2) yes
C3 O3 H3 . . 106(2) no
C10 O4 H4 . . 112(4) no
O1 N1 C1 . . 112.3(2) yes
O1 N1 C2 . . 116.7(2) yes
C1 N1 C2 . . 130.9(3) yes
O2 C1 N1 . . 114.0(3) yes
O2 C1 C9 . . 121.6(2) yes
N1 C1 C9 . . 124.3(3) yes
N1 C2 C3 . . 113.6(3) yes
N1 C2 H2a . . 108.4 no
N1 C2 H2b . . 108.6 no
C3 C2 H2a . . 108.4 no
C3 C2 H2b . . 108.5 no
H2a C2 H2b . . 109.3 no
O3 C3 C2 . . 108.5(2) yes
O3 C3 C4 . . 105.5(2) yes
O3 C3 C8 . . 111.6(3) yes
C2 C3 C4 . . 108.4(3) yes
C2 C3 C8 . . 112.0(3) yes
C4 C3 C8 . . 110.5(2) yes
C3 C4 C5 . . 111.5(3) yes
C3 C4 H4a . . 108.9 no
C3 C4 H4b . . 109.0 no
C5 C4 H4a . . 108.9 no
C5 C4 H4b . . 109.2 no
H4a C4 H4b . . 109.3 no
C4 C5 C6 . . 112.2(3) yes
C4 C5 H5a . . 108.7 no
C4 C5 H5b . . 108.6 no
C6 C5 H5a . . 109.0 no
C6 C5 H5b . . 109.0 no
H5a C5 H5b . . 109.3 no
C5 C6 C7 . . 110.2(3) yes
C5 C6 H6a . . 109.1 no
C5 C6 H6b . . 109.1 no
C7 C6 H6a . . 109.5 no
C7 C6 H6b . . 109.4 no
H6a C6 H6b . . 109.5 no
C6 C7 C8 . . 111.3(3) yes
C6 C7 H7a . . 108.9 no
C6 C7 H7b . . 109.2 no
C8 C7 H7a . . 108.9 no
C8 C7 H7b . . 109.1 no
H7a C7 H7b . . 109.3 no
C3 C8 C7 . . 113.3(3) yes
C3 C8 H8a . . 108.4 no
C3 C8 H8b . . 108.5 no
C7 C8 H8a . . 108.6 no
C7 C8 H8b . . 108.6 no
H8a C8 H8b . . 109.4 no
C1 C9 C10 . . 110.4(3) yes
C1 C9 C11 . . 111.2(2) yes
C1 C9 H9 . . 108.3 no
C10 C9 C11 . . 110.5(2) yes
C10 C9 H9 . . 108.2 no
C11 C9 H9 . . 108.1 no
O4 C10 C9 . . 112.0(2) yes
O4 C10 H10 . . 108.9 no
O4 C10 H11 . . 108.9 no
C9 C10 H10 . . 108.9 no
C9 C10 H11 . . 108.8 no
H10 C10 H11 . . 109.4 no
C9 C11 C12 . . 122.3(3) yes
C9 C11 C16 . . 119.8(3) yes
C12 C11 C16 . . 118.0(3) yes
C11 C12 C13 . . 120.3(4) yes
C11 C12 H12 . . 119.9 no
C13 C12 H12 . . 119.8 no
C12 C13 C14 . . 120.7(3) yes
C12 C13 H13 . . 119.6 no
C14 C13 H13 . . 119.6 no
C13 C14 C15 . . 119.5(4) yes
C13 C14 H14 . . 120.2 no
C15 C14 H14 . . 120.3 no
C14 C15 C16 . . 120.8(5) yes
C14 C15 H15 . . 119.8 no
C16 C15 H15 . . 119.4 no
C11 C16 C15 . . 120.6(3) yes
C11 C16 H16 . . 119.7 no
C15 C16 H16 . . 119.7 no
C18 C17 C22 . . 116.3(4) yes
C18 C17 B1 . . 122.6(3) yes
C22 C17 B1 . . 120.9(3) yes
C17 C18 C19 . . 122.2(4) yes
C17 C18 H18 . . 119.0 no
C19 C18 H18 . . 118.9 no
C18 C19 C20 . . 120.0(4) yes
C18 C19 H19 . . 120.2 no
C20 C19 H19 . . 119.8 no
C19 C20 C21 . . 120.1(5) yes
C19 C20 H20 . . 120.2 no
C21 C20 H20 . . 119.7 no
C20 C21 C22 . . 120.0(4) yes
C20 C21 H21 . . 120.1 no
C22 C21 H21 . . 119.9 no
C17 C22 C21 . . 121.5(4) yes
C17 C22 H22 . . 119.3 no
C21 C22 H22 . . 119.2 no
C24 C23 C28 . . 116.2(3) yes
C24 C23 B1 . . 120.2(3) yes
C28 C23 B1 . . 123.6(3) yes
C23 C24 C25 . . 121.6(3) yes
C23 C24 H24 . . 119.2 no
C25 C24 H24 . . 119.2 no
C24 C25 C26 . . 121.1(4) yes
C24 C25 H25 . . 119.7 no
C26 C25 H25 . . 119.2 no
C25 C26 C27 . . 118.9(4) yes
C25 C26 H26 . . 120.8 no
C27 C26 H26 . . 120.3 no
C26 C27 C28 . . 120.2(4) yes
C26 C27 H27 . . 119.9 no
C28 C27 H27 . . 119.9 no
C23 C28 C27 . . 122.0(4) yes
C23 C28 H28 . . 118.9 no
C27 C28 H28 . . 119.0 no
C30 C29 C31 . 3_665 115.0(10) yes
C30 C29 H29 . . 122.4 no
C31 C29 H29 3_665 . 122.5 no
C29 C30 C31 . . 117.0(10) yes
C29 C30 H30 . . 121.3 no
C31 C30 H30 . . 121.5 no
C29 C31 C30 3_665 . 119.0(10) yes
C29 C31 H31 3_665 . 120.6 no
C30 C31 H31 . . 120.2 no
O1 B1 O2 . . 98.2(2) yes
O1 B1 C17 . . 112.7(2) yes
O1 B1 C23 . . 110.2(3) yes
O2 B1 C17 . . 108.3(3) yes
O2 B1 C23 . . 110.1(3) yes
C17 B1 C23 . . 115.8(3) yes

loop_
_geom_bond_atom_site_label_1
_geom_bond_atom_site_label_2
_geom_bond_site_symmetry_1
_geom_bond_site_symmetry_2
_geom_bond_distance
_geom_bond_publ_flag
O1 N1 . . 1.383(4) yes
O1 B1 . . 1.539(4) yes
O2 C1 . . 1.288(4) yes
O2 B1 . . 1.569(5) yes
O3 C3 . . 1.424(3) yes
O3 H3 . . 0.83(4) no
O4 C10 . . 1.413(4) yes
O4 H4 . . 0.87(4) no
N1 C1 . . 1.297(3) yes
N1 C2 . . 1.456(4) yes
C1 C9 . . 1.500(4) yes
C2 C3 . . 1.523(4) yes
C2 H2a . . 0.98 no
C2 H2b . . 0.98 no
C3 C4 . . 1.527(4) yes
C3 C8 . . 1.523(5) yes
C4 C5 . . 1.521(5) yes
C4 H4a . . 0.98 no
C4 H4b . . 0.98 no
C5 C6 . . 1.510(7) yes
C5 H5a . . 0.98 no
C5 H5b . . 0.98 no
C6 C7 . . 1.515(7) yes
C6 H6a . . 0.98 no
C6 H6b . . 0.98 no
C7 C8 . . 1.508(4) yes
C7 H7a . . 0.98 no
C7 H7b . . 0.98 no
C8 H8a . . 0.98 no
C8 H8b . . 0.98 no
C9 C10 . . 1.536(3) yes
C9 C11 . . 1.513(4) yes
C9 H9 . . 0.98 no
C10 H10 . . 0.98 no
C10 H11 . . 0.98 no
C11 C12 . . 1.383(4) yes
C11 C16 . . 1.377(5) yes
C12 C13 . . 1.383(5) yes
C12 H12 . . 0.97 no
C13 C14 . . 1.357(7) yes
C13 H13 . . 0.97 no
C14 C15 . . 1.352(6) yes
C14 H14 . . 0.97 no
C15 C16 . . 1.382(6) yes
C15 H15 . . 0.97 no
C16 H16 . . 0.97 no
C17 C18 . . 1.385(5) yes
C17 C22 . . 1.391(5) yes
C17 B1 . . 1.600(5) yes
C18 C19 . . 1.387(6) yes
C18 H18 . . 0.97 no
C19 C20 . . 1.352(7) yes
C19 H19 . . 0.97 no
C20 C21 . . 1.368(8) yes
C20 H20 . . 0.97 no
C21 C22 . . 1.391(7) yes
C21 H21 . . 0.97 no
C22 H22 . . 0.97 no
C23 C24 . . 1.382(5) yes
C23 C28 . . 1.384(5) yes
C23 B1 . . 1.593(4) yes
C24 C25 . . 1.375(5) yes
C24 H24 . . 0.97 no
C25 C26 . . 1.357(7) yes
C25 H25 . . 0.97 no
C26 C27 . . 1.364(7) yes
C26 H26 . . 0.97 no
C27 C28 . . 1.380(5) yes
C27 H27 . . 0.97 no
C28 H28 . . 0.97 no
C29 C30 . . 1.38(2) yes
C29 C31 . 3_665 1.46(2) yes
C29 H29 . . 0.96 no
C30 C31 . . 1.21(2) yes
C30 H30 . . 0.97 no
C31 H31 . . 0.97 no

loop_
_geom_contact_atom_site_label_1
_geom_contact_atom_site_label_2
_geom_contact_distance
_geom_contact_site_symmetry_2
_geom_contact_publ_flag
O3 O4 2.794(4) 3 no
O3 C18 3.203(5) 3 no
O3 C19 3.317(5) 3 no
O4 O4 3.237(5) 3 no
O4 C17 3.347(4) 3 no
O4 C18 3.347(4) 3 no
C19 C19 3.423(6) 3_556 no

loop_
_geom_torsion_atom_site_label_1
_geom_torsion_atom_site_label_2
_geom_torsion_atom_site_label_3
_geom_torsion_atom_site_label_4
_geom_torsion
_geom_torsion_publ_flag
O1 N1 C1 O2 1.5(3) no
O1 N1 C1 C9 -175.7(2) no
O1 N1 C2 C3 -83.9(3) no
O1 B1 O2 C1 -6.4(3) no
O1 B1 C17 C18 136.2(3) no
O1 B1 C17 C22 -48.0(4) no
O1 B1 C23 C24 -43.2(4) no
O1 B1 C23 C28 136.5(3) no
O2 C1 N1 C2 176.6(3) no
O2 C1 C9 C10 36.1(3) no
O2 C1 C9 C11 -86.9(3) no
O2 B1 O1 N1 6.9(3) no
O2 B1 C17 C18 28.6(4) no
O2 B1 C17 C22 -155.6(3) no
O2 B1 C23 C24 64.1(4) no
O2 B1 C23 C28 -116.2(4) no
O3 C3 C2 N1 -55.3(4) no
O3 C3 C4 C5 68.6(3) no
O3 C3 C8 C7 -64.4(3) no
O4 C10 C9 C1 60.5(3) no
O4 C10 C9 C11 -176.1(3) no
N1 O1 B1 C17 -106.9(3) no
N1 O1 B1 C23 122.0(3) no
N1 C1 O2 B1 3.6(3) no
N1 C1 C9 C10 -146.8(2) no
N1 C1 C9 C11 90.1(3) no
N1 C2 C3 C4 -169.4(2) no
N1 C2 C3 C8 68.4(3) no
C1 O2 B1 C17 110.9(3) no
C1 O2 B1 C23 -121.5(3) no
C1 N1 O1 B1 -5.9(3) no
C1 N1 C2 C3 101.2(4) no
C1 C9 C11 C12 33.7(4) no
C1 C9 C11 C16 -147.1(3) no
C2 N1 O1 B1 178.3(2) no
C2 N1 C1 C9 -0.7(4) no
C2 C3 C4 C5 -175.3(3) no
C2 C3 C8 C7 173.6(3) no
C3 C4 C5 C6 55.6(4) no
C3 C8 C7 C6 -54.9(4) no
C4 C3 C8 C7 52.6(3) no
C4 C5 C6 C7 -56.7(4) no
C5 C4 C3 C8 -52.2(3) no
C5 C6 C7 C8 55.7(4) no
C9 C1 O2 B1 -179.1(2) no
C9 C11 C12 C13 178.8(3) no
C9 C11 C16 C15 -178.9(3) no
C10 C9 C11 C12 -89.3(4) no
C10 C9 C11 C16 89.9(3) no
C11 C12 C13 C14 -0.4(6) no
C11 C16 C15 C14 0.5(6) no
C12 C11 C16 C15 0.3(5) no
C12 C13 C14 C15 1.2(7) no
C13 C12 C11 C16 -0.3(5) no
C13 C14 C15 C16 -1.2(7) no
C17 C18 C19 C20 -0.4(5) no
C17 C22 C21 C20 -0.2(6) no
C17 B1 C23 C24 -172.6(3) no
C17 B1 C23 C28 7.1(5) no
C18 C17 C22 C21 0.7(5) no
C18 C17 B1 C23 -95.7(4) no
C18 C19 C20 C21 0.9(5) no
C19 C18 C17 C22 -0.4(5) no
C19 C18 C17 B1 175.5(3) no
C19 C20 C21 C22 -0.7(6) no
C21 C22 C17 B1 -175.4(3) no
C22 C17 B1 C23 80.1(4) no
C23 C24 C25 C26 -0.5(6) no
C23 C28 C27 C26 0.5(7) no
C24 C23 C28 C27 -2.1(6) no
C24 C25 C26 C27 -1.1(7) no
C25 C24 C23 C28 2.1(5) no
C25 C24 C23 B1 -178.2(4) no
C25 C26 C27 C28 1.1(7) no
C27 C28 C23 B1 178.2(4) no
